data_1504586
loop_
_publ_author_name
'Matsuo, Yutaka'
'Zhang, Ying'
'Nakamura, Eiichi'

_publ_contact_author 'MATSUO, Yutaka'
_publ_section_title
;
 Addition of tetrahydrofuran to [60]fullerene through C-H bond activation
 induced by arylzinc reagents.
;
_journal_issue 6
_journal_name_full 'Organic letters'
_journal_page_first 1251
_journal_page_last 1254
_journal_paper_doi 10.1021/ol800143b
_journal_volume 10
_journal_year 2008
_chemical_compound_source 'synthesis as described'
_chemical_formula_moiety 'C108 H59 Br2 Cl9 Fe1'
_chemical_formula_sum 'C108 H59 Br2 Cl9 Fe'
_chemical_formula_weight 1891.27
_chemical_name_systematic
;
 FeC60C4H7Br2C6H4iPr4Cp
;
_space_group_IT_number 2
_symmetry_cell_setting triclinic
_symmetry_Int_Tables_number 2
_symmetry_space_group_name_Hall '-P 1'
_symmetry_space_group_name_H-M 'P -1'
_atom_sites_solution_hydrogens geom
_atom_sites_solution_primary direct
_atom_sites_solution_secondary difmap
_audit_creation_date 2007-03-06T09:56:12-00:00
_cell_angle_alpha 108.0430(10)
_cell_angle_beta 106.3640(10)
_cell_angle_gamma 91.4380(10)
_cell_formula_units_Z 2
_cell_length_a 15.9492(8)
_cell_length_b 16.1584(8)
_cell_length_c 16.7445(8)
_cell_measurement_reflns_used 52857
_cell_measurement_temperature 123(2)
_cell_measurement_theta_max 27.48
_cell_measurement_theta_min 3.1
_cell_measurement_wavelength 0.71073
_cell_volume 3906.9(3)
_computing_cell_refinement 'RAPID AUTO'
_computing_data_collection 'RAPID AUTO'
_computing_data_reduction 'RAPID AUTO'
_computing_molecular_graphics 'Ortep-3 for Windows (Farrugia, 1997)'
_computing_structure_refinement 'SHELXL-97 (Sheldrick, 1997)'
_computing_structure_solution 'SHELXS-86 (Sheldrick, 1986)'
_diffrn_ambient_temperature 123(2)
_diffrn_measured_fraction_theta_full 0.99
_diffrn_measured_fraction_theta_max 0.99
_diffrn_measurement_device_type 'Imaging Plate'
_diffrn_measurement_method oscillation
_diffrn_radiation_monochromator graphite
_diffrn_radiation_probe x-ray
_diffrn_radiation_type MoK\a
_diffrn_radiation_wavelength 0.71073
_diffrn_reflns_av_R_equivalents 0.039
_diffrn_reflns_av_unetI/netI 0.0334
_diffrn_reflns_limit_h_max 20
_diffrn_reflns_limit_h_min -20
_diffrn_reflns_limit_k_max 20
_diffrn_reflns_limit_k_min -20
_diffrn_reflns_limit_l_max 21
_diffrn_reflns_limit_l_min -21
_diffrn_reflns_number 68484
_diffrn_reflns_theta_full 27.48
_diffrn_reflns_theta_max 27.48
_diffrn_reflns_theta_min 3.1
_diffrn_standards_decay_% NA
_diffrn_standards_interval_count NA
_diffrn_standards_number NA
_exptl_absorpt_coefficient_mu 1.58
_exptl_absorpt_correction_type none
_exptl_crystal_colour orange
_exptl_crystal_density_diffrn 1.608
_exptl_crystal_density_method 'not measured'
_exptl_crystal_description prism
_exptl_crystal_F_000 1912
_exptl_crystal_size_max 0.8
_exptl_crystal_size_mid 0.7
_exptl_crystal_size_min 0.5
_refine_diff_density_max 1.417
_refine_diff_density_min -2.208
_refine_diff_density_rms 0.119
_refine_ls_extinction_method none
_refine_ls_goodness_of_fit_ref 1.05
_refine_ls_hydrogen_treatment constr
_refine_ls_matrix_type full
_refine_ls_number_parameters 1090
_refine_ls_number_reflns 17709
_refine_ls_number_restraints 0
_refine_ls_restrained_S_all 1.05
_refine_ls_R_factor_all 0.0691
_refine_ls_R_factor_gt 0.0597
_refine_ls_shift/su_max 0.002
_refine_ls_shift/su_mean 0
_refine_ls_structure_factor_coef Fsqd
_refine_ls_weighting_details 'calc w=1/[\s^2^(Fo^2^)+(0.0984P)^2^+10.3747P] where P=(Fo^2^+2Fc^2^)/3'
_refine_ls_weighting_scheme calc
_refine_ls_wR_factor_gt 0.167
_refine_ls_wR_factor_ref 0.1783
_reflns_number_gt 15231
_reflns_number_total 17709
_reflns_threshold_expression >2sigma(I)
_cod_data_source_file ol800143b-file002.cif
_cod_data_source_block FeC60iPrBr2
_cod_database_code 1504586

loop_
_symmetry_equiv_pos_as_xyz
'x, y, z'
'-x, -y, -z'

loop_
_atom_site_label
_atom_site_type_symbol
_atom_site_fract_x
_atom_site_fract_y
_atom_site_fract_z
_atom_site_U_iso_or_equiv
_atom_site_adp_type
_atom_site_occupancy
_atom_site_symmetry_multiplicity
_atom_site_calc_flag
_atom_site_refinement_flags
_atom_site_disorder_assembly
_atom_site_disorder_group
Fe Fe 0.70579(3) 0.14689(3) 0.25344(3) 0.01296(10) Uani 1 1 d . A 1
Br1 Br 1.07825(2) 0.22689(2) 0.39538(3) 0.02941(11) Uani 1 1 d . A 1
Br2 Br 1.00229(4) -0.13975(4) 0.15507(3) 0.05898(18) Uani 1 1 d . A 1
C1 C 0.80314(19) 0.21407(19) 0.37016(18) 0.0122(5) Uani 1 1 d . A 1
C2 C 0.75167(19) 0.27405(18) 0.33686(18) 0.0116(5) Uani 1 1 d . A 1
C3 C 0.66228(19) 0.25198(19) 0.33223(18) 0.0121(5) Uani 1 1 d . A 1
C4 C 0.65980(18) 0.17912(18) 0.36302(18) 0.0117(5) Uani 1 1 d . A 1
C5 C 0.74713(19) 0.15518(18) 0.38592(19) 0.0127(5) Uani 1 1 d . A 1
C6 C 0.90231(19) 0.23213(19) 0.4130(2) 0.0140(5) Uani 1 1 d . A 1
C7 C 0.78913(19) 0.36309(19) 0.34040(19) 0.0124(5) Uani 1 1 d . A 1
C8 C 0.59335(19) 0.31502(19) 0.33149(19) 0.0127(5) Uani 1 1 d . A 1
C9 C 0.58821(19) 0.15532(19) 0.39830(19) 0.0133(5) Uani 1 1 d . A 1
C10 C 0.77897(19) 0.10411(19) 0.44893(19) 0.0140(5) Uani 1 1 d . A 1
C11 C 0.92558(19) 0.3327(2) 0.4488(2) 0.0143(5) Uani 1 1 d . A 1
C12 C 0.87471(19) 0.3900(2) 0.41749(19) 0.0140(5) Uani 1 1 d . A 1
C13 C 0.7308(2) 0.42936(19) 0.37855(19) 0.0129(5) Uani 1 1 d . A 1
C14 C 0.64520(19) 0.40867(19) 0.37505(19) 0.0132(5) Uani 1 1 d . A 1
C15 C 0.55247(18) 0.3115(2) 0.40353(19) 0.0129(5) Uani 1 1 d . A 1
C16 C 0.54873(19) 0.24112(19) 0.43197(19) 0.0137(5) Uani 1 1 d . A 1
C17 C 0.6353(2) 0.14228(18) 0.48694(19) 0.0137(5) Uani 1 1 d . A 1
C18 C 0.7189(2) 0.12027(19) 0.50944(19) 0.0140(5) Uani 1 1 d . A 1
C19 C 0.86614(19) 0.15584(19) 0.5162(2) 0.0146(6) Uani 1 1 d . A 1
C20 C 0.92112(19) 0.2122(2) 0.5002(2) 0.0151(6) Uani 1 1 d . A 1
C21 C 0.97593(19) 0.3599(2) 0.5409(2) 0.0163(6) Uani 1 1 d . A 1
C22 C 0.8741(2) 0.47615(19) 0.4763(2) 0.0154(6) Uani 1 1 d . A 1
C23 C 0.7858(2) 0.50032(19) 0.4527(2) 0.0157(6) Uani 1 1 d . A 1
C24 C 0.61238(19) 0.45763(19) 0.4448(2) 0.0138(5) Uani 1 1 d . A 1
C25 C 0.55545(19) 0.39839(19) 0.4620(2) 0.0144(6) Uani 1 1 d . A 1
C26 C 0.54901(19) 0.2560(2) 0.5213(2) 0.0149(6) Uani 1 1 d . A 1
C27 C 0.6024(2) 0.19552(19) 0.5552(2) 0.0149(6) Uani 1 1 d . A 1
C28 C 0.7726(2) 0.1498(2) 0.5999(2) 0.0165(6) Uani 1 1 d . A 1
C29 C 0.8625(2) 0.1719(2) 0.6041(2) 0.0165(6) Uani 1 1 d . A 1
C30 C 0.97280(19) 0.2858(2) 0.5719(2) 0.0170(6) Uani 1 1 d . A 1
C31 C 0.9790(2) 0.4443(2) 0.5977(2) 0.0185(6) Uani 1 1 d . A 1
C32 C 0.9263(2) 0.5044(2) 0.5638(2) 0.0170(6) Uani 1 1 d . A 1
C33 C 0.7531(2) 0.55113(19) 0.5183(2) 0.0158(6) Uani 1 1 d . A 1
C34 C 0.6636(2) 0.52958(19) 0.5143(2) 0.0158(6) Uani 1 1 d . A 1
C35 C 0.55115(19) 0.4132(2) 0.5471(2) 0.0153(6) Uani 1 1 d . A 1
C36 C 0.5482(2) 0.3396(2) 0.5778(2) 0.0160(6) Uani 1 1 d . A 1
C37 C 0.6521(2) 0.2213(2) 0.6436(2) 0.0163(6) Uani 1 1 d . A 1
C38 C 0.7399(2) 0.1978(2) 0.6671(2) 0.0171(6) Uani 1 1 d . A 1
C39 C 0.9163(2) 0.2411(2) 0.6751(2) 0.0181(6) Uani 1 1 d . A 1
C40 C 0.9731(2) 0.2997(2) 0.6584(2) 0.0179(6) Uani 1 1 d . A 1
C41 C 0.9773(2) 0.4585(2) 0.6869(2) 0.0191(6) Uani 1 1 d . A 1
C42 C 0.8914(2) 0.5564(2) 0.6326(2) 0.0181(6) Uani 1 1 d . A 1
C43 C 0.8069(2) 0.57920(19) 0.6101(2) 0.0177(6) Uani 1 1 d . A 1
C44 C 0.6612(2) 0.54384(19) 0.6033(2) 0.0165(6) Uani 1 1 d . A 1
C45 C 0.6059(2) 0.4868(2) 0.6197(2) 0.0173(6) Uani 1 1 d . A 1
C46 C 0.6017(2) 0.3671(2) 0.6695(2) 0.0171(6) Uani 1 1 d . A 1
C47 C 0.6523(2) 0.3092(2) 0.7023(2) 0.0174(6) Uani 1 1 d . A 1
C48 C 0.7950(2) 0.2705(2) 0.7399(2) 0.0190(6) Uani 1 1 d . A 1
C49 C 0.8815(2) 0.2917(2) 0.7436(2) 0.0195(6) Uani 1 1 d . A 1
C50 C 0.9747(2) 0.3877(2) 0.7169(2) 0.0192(6) Uani 1 1 d . A 1
C51 C 0.9231(2) 0.5278(2) 0.7086(2) 0.0195(6) Uani 1 1 d . A 1
C52 C 0.7497(2) 0.57452(19) 0.6629(2) 0.0180(6) Uani 1 1 d . A 1
C53 C 0.6376(2) 0.4583(2) 0.6955(2) 0.0174(6) Uani 1 1 d . A 1
C54 C 0.7408(2) 0.3396(2) 0.7617(2) 0.0191(6) Uani 1 1 d . A 1
C55 C 0.9176(2) 0.3829(2) 0.7697(2) 0.0199(6) Uani 1 1 d . A 1
C56 C 0.8684(2) 0.5235(2) 0.7600(2) 0.0196(6) Uani 1 1 d . A 1
C57 C 0.7799(2) 0.5470(2) 0.7360(2) 0.0188(6) Uani 1 1 d . A 1
C58 C 0.7227(2) 0.4878(2) 0.7529(2) 0.0189(6) Uani 1 1 d . A 1
C59 C 0.7754(2) 0.4274(2) 0.78672(19) 0.0194(6) Uani 1 1 d . A 1
C60 C 0.8658(2) 0.4493(2) 0.7907(2) 0.0209(6) Uani 1 1 d . A 1
C61 C 0.9527(2) 0.1800(2) 0.3513(2) 0.0184(6) Uani 1 1 d . A 1
H61 H 0.9279 0.187 0.2935 0.022 Uiso 1 1 calc R A 1
C62 C 0.94536(18) 0.07844(19) 0.33743(18) 0.0117(5) Uani 1 1 d . A 1
H62A H 0.9802 0.0694 0.3911 0.014 Uiso 1 1 calc R A 1
H62B H 0.8845 0.0569 0.3266 0.014 Uiso 1 1 calc R A 1
C63 C 0.9760(3) 0.0268(2) 0.2627(2) 0.0264(7) Uani 1 1 d . A 1
H63A H 1.0374 0.0465 0.2736 0.032 Uiso 1 1 calc R A 1
H63B H 0.9417 0.0352 0.2086 0.032 Uiso 1 1 calc R A 1
C64 C 0.9651(3) -0.0690(3) 0.2539(3) 0.0369(9) Uani 1 1 d . A 1
H64A H 0.9039 -0.088 0.2445 0.044 Uiso 1 1 calc R A 1
H64B H 1.0002 -0.0772 0.3079 0.044 Uiso 1 1 calc R A 1
C65 C 0.80371(19) 0.36971(19) 0.25586(19) 0.0138(5) Uani 1 1 d . A 1
C66 C 0.8748(2) 0.3355(2) 0.2301(2) 0.0176(6) Uani 1 1 d . A 1
H66 H 0.913 0.3085 0.2645 0.021 Uiso 1 1 calc R A 1
C67 C 0.8901(2) 0.3409(2) 0.1540(2) 0.0194(6) Uani 1 1 d . A 1
H67 H 0.9377 0.3168 0.1381 0.023 Uiso 1 1 calc R A 1
C68 C 0.8351(2) 0.3820(2) 0.1011(2) 0.0186(6) Uani 1 1 d . A 1
C69 C 0.7641(2) 0.4164(2) 0.1273(2) 0.0220(7) Uani 1 1 d . A 1
H69 H 0.726 0.4434 0.0928 0.026 Uiso 1 1 calc R A 1
C70 C 0.7488(2) 0.4113(2) 0.2035(2) 0.0194(6) Uani 1 1 d . A 1
H70 H 0.7015 0.4359 0.2197 0.023 Uiso 1 1 calc R A 1
C71 C 0.8530(2) 0.3937(2) 0.0202(2) 0.0246(7) Uani 1 1 d . A 1
H71 H 0.7987 0.3716 -0.0293 0.03 Uiso 1 1 calc R A 1
C72 C 0.9262(3) 0.3439(3) -0.0063(3) 0.0362(9) Uani 1 1 d . A 1
H72A H 0.9336 0.3541 -0.0575 0.054 Uiso 1 1 calc R A 1
H72B H 0.9109 0.2822 -0.0194 0.054 Uiso 1 1 calc R A 1
H72C H 0.9802 0.3638 0.0413 0.054 Uiso 1 1 calc R A 1
C73 C 0.8738(3) 0.4915(3) 0.0355(3) 0.0369(9) Uani 1 1 d . A 1
H73A H 0.8849 0.4986 -0.0157 0.055 Uiso 1 1 calc R A 1
H73B H 0.925 0.5158 0.0858 0.055 Uiso 1 1 calc R A 1
H73C H 0.8246 0.5214 0.0458 0.055 Uiso 1 1 calc R A 1
C74 C 0.5223(2) 0.30516(19) 0.24432(19) 0.0143(5) Uani 1 1 d . A 1
C75 C 0.5439(2) 0.2996(2) 0.1679(2) 0.0197(6) Uani 1 1 d . A 1
H75 H 0.6024 0.3001 0.1688 0.024 Uiso 1 1 calc R A 1
C76 C 0.4784(2) 0.2931(2) 0.0903(2) 0.0231(7) Uani 1 1 d . A 1
H76 H 0.4941 0.2891 0.0399 0.028 Uiso 1 1 calc R A 1
C77 C 0.3897(2) 0.2926(2) 0.0861(2) 0.0207(6) Uani 1 1 d . A 1
C78 C 0.3687(2) 0.2977(2) 0.1622(2) 0.0209(6) Uani 1 1 d . A 1
H78 H 0.3101 0.2967 0.1613 0.025 Uiso 1 1 calc R A 1
C79 C 0.4341(2) 0.3042(2) 0.2404(2) 0.0175(6) Uani 1 1 d . A 1
H79 H 0.4183 0.308 0.2907 0.021 Uiso 1 1 calc R A 1
C80 C 0.3194(2) 0.2834(2) -0.0005(2) 0.0267(7) Uani 1 1 d . A 1
H80 H 0.3421 0.3203 -0.0284 0.032 Uiso 1 1 calc R A 1
C81 C 0.3043(4) 0.1896(3) -0.0623(3) 0.0499(13) Uani 1 1 d . A 1
H81A H 0.26 0.1846 -0.1166 0.075 Uiso 1 1 calc R A 1
H81B H 0.2851 0.1513 -0.0354 0.075 Uiso 1 1 calc R A 1
H81C H 0.3582 0.1734 -0.0741 0.075 Uiso 1 1 calc R A 1
C82 C 0.2322(3) 0.3136(4) 0.0106(3) 0.0461(11) Uani 1 1 d . A 1
H82A H 0.2425 0.373 0.0498 0.069 Uiso 1 1 calc R A 1
H82B H 0.2066 0.2764 0.0347 0.069 Uiso 1 1 calc R A 1
H82C H 0.1927 0.3103 -0.0457 0.069 Uiso 1 1 calc R A 1
C83 C 0.51934(19) 0.07825(19) 0.33332(19) 0.0145(5) Uani 1 1 d . A 1
C84 C 0.4679(2) 0.0842(2) 0.2532(2) 0.0191(6) Uani 1 1 d . A 1
H84 H 0.4736 0.1359 0.2408 0.023 Uiso 1 1 calc R A 1
C85 C 0.4083(2) 0.0137(2) 0.1918(2) 0.0224(7) Uani 1 1 d . A 1
H85 H 0.3743 0.0191 0.139 0.027 Uiso 1 1 calc R A 1
C86 C 0.3985(2) -0.0657(2) 0.2079(2) 0.0237(7) Uani 1 1 d . A 1
C87 C 0.4492(2) -0.0697(2) 0.2891(2) 0.0242(7) Uani 1 1 d . A 1
H87 H 0.4432 -0.121 0.3021 0.029 Uiso 1 1 calc R A 1
C88 C 0.5083(2) 0.0008(2) 0.3510(2) 0.0207(6) Uani 1 1 d . A 1
H88 H 0.5408 -0.0038 0.4048 0.025 Uiso 1 1 calc R A 1
C89 C 0.3399(3) -0.1468(3) 0.1399(3) 0.0333(9) Uani 1 1 d . A 1
H89 H 0.3229 -0.1827 0.1718 0.04 Uiso 1 1 calc R A 1
C90 C 0.2554(3) -0.1271(3) 0.0823(3) 0.0434(11) Uani 1 1 d . A 1
H90A H 0.2217 -0.1811 0.041 0.065 Uiso 1 1 calc R A 1
H90B H 0.27 -0.0912 0.0507 0.065 Uiso 1 1 calc R A 1
H90C H 0.2215 -0.0966 0.1187 0.065 Uiso 1 1 calc R A 1
C91 C 0.3921(4) -0.2006(3) 0.0830(3) 0.0505(12) Uani 1 1 d . A 1
H91A H 0.355 -0.2519 0.0401 0.076 Uiso 1 1 calc R A 1
H91B H 0.4417 -0.2178 0.1196 0.076 Uiso 1 1 calc R A 1
H91C H 0.4125 -0.1658 0.0534 0.076 Uiso 1 1 calc R A 1
C92 C 0.7843(2) 0.0056(2) 0.4114(2) 0.0174(6) Uani 1 1 d . A 1
C93 C 0.7143(2) -0.0492(2) 0.3423(2) 0.0214(6) Uani 1 1 d . A 1
H93 H 0.6666 -0.0253 0.315 0.026 Uiso 1 1 calc R A 1
C94 C 0.7162(3) -0.1394(2) 0.3145(2) 0.0285(8) Uani 1 1 d . A 1
H94 H 0.6696 -0.1754 0.2682 0.034 Uiso 1 1 calc R A 1
C95 C 0.7873(3) -0.1773(2) 0.3549(3) 0.0312(8) Uani 1 1 d . A 1
C96 C 0.8561(3) -0.1226(2) 0.4216(3) 0.0291(8) Uani 1 1 d . A 1
H96 H 0.9043 -0.1466 0.448 0.035 Uiso 1 1 calc R A 1
C97 C 0.8556(2) -0.0323(2) 0.4505(2) 0.0249(7) Uani 1 1 d . A 1
H97 H 0.9029 0.0033 0.4962 0.03 Uiso 1 1 calc R A 1
C98 C 0.7897(3) -0.2763(3) 0.3296(3) 0.0407(10) Uani 1 1 d . A 1
H98 H 0.8451 -0.2855 0.368 0.049 Uiso 1 1 calc R A 1
C99 C 0.7159(4) -0.3201(3) 0.3484(4) 0.0563(14) Uani 1 1 d . A 1
H99A H 0.719 -0.3821 0.3322 0.085 Uiso 1 1 calc R A 1
H99B H 0.6603 -0.3093 0.3147 0.085 Uiso 1 1 calc R A 1
H99C H 0.7217 -0.2966 0.4101 0.085 Uiso 1 1 calc R A 1
C100 C 0.7925(3) -0.3156(3) 0.2340(3) 0.0407(10) Uani 1 1 d . A 1
H10A H 0.7944 -0.3777 0.2198 0.061 Uiso 1 1 calc R A 1
H10B H 0.8441 -0.289 0.2284 0.061 Uiso 1 1 calc R A 1
H10C H 0.7409 -0.3047 0.1944 0.061 Uiso 1 1 calc R A 1
C101 C 0.7625(2) 0.0976(2) 0.1551(2) 0.0225(7) Uani 1 1 d . A 1
H101 H 0.8211 0.1098 0.1591 0.027 Uiso 1 1 calc R A 1
C102 C 0.6926(2) 0.1454(2) 0.1273(2) 0.0223(7) Uani 1 1 d . A 1
H102 H 0.6977 0.1945 0.1104 0.027 Uiso 1 1 calc R A 1
C103 C 0.6136(2) 0.1050(2) 0.1301(2) 0.0222(7) Uani 1 1 d . A 1
H103 H 0.558 0.1229 0.115 0.027 Uiso 1 1 calc R A 1
C104 C 0.6347(2) 0.0324(2) 0.1600(2) 0.0221(7) Uani 1 1 d . A 1
H104 H 0.5953 -0.0054 0.168 0.026 Uiso 1 1 calc R A 1
C105 C 0.7271(2) 0.0279(2) 0.1756(2) 0.0228(7) Uani 1 1 d . A 1
H105 H 0.7584 -0.0133 0.1956 0.027 Uiso 1 1 calc R A 1
C201 C 1.0952(4) 0.1396(4) 0.1369(4) 0.0550(13) Uani 1 1 d . B 1
H201 H 1.1046 0.122 0.1894 0.066 Uiso 1 1 calc R B 1
C202 C 1.3133(3) 0.1059(3) 0.3748(3) 0.0393(10) Uani 1 1 d . C 1
H202 H 1.3633 0.0867 0.3537 0.047 Uiso 1 1 calc R C 1
C203 C 0.4929(5) -0.4786(5) 0.1206(6) 0.0330(17) Uani 0.5 1 d P D 1
H203 H 0.4968 -0.536 0.0801 0.04 Uiso 1 1 calc R D 1
Cl1 Cl 1.11935(10) 0.25253(9) 0.17080(11) 0.0647(4) Uani 1 1 d . B 1
Cl2 Cl 0.98086(9) 0.10938(9) 0.07273(10) 0.0575(3) Uani 1 1 d . B 1
Cl3 Cl 1.16289(12) 0.08694(11) 0.07843(14) 0.0812(5) Uani 1 1 d . B 1
Cl4 Cl 1.29816(8) 0.21067(9) 0.36713(12) 0.0621(4) Uani 1 1 d . C 1
Cl5 Cl 1.22009(8) 0.02951(9) 0.30796(10) 0.0517(3) Uani 1 1 d . C 1
Cl6 Cl 1.33854(10) 0.10881(10) 0.48509(9) 0.0580(3) Uani 1 1 d . C 1
Cl7 Cl 0.55255(14) -0.39565(19) 0.09999(14) 0.1062(8) Uani 1 1 d . D 1
Cl8 Cl 0.53260(12) -0.47965(13) 0.22219(15) 0.0826(5) Uani 1 1 d . D 1
Cl9 Cl 0.37909(10) -0.45679(15) 0.09243(10) 0.0757(5) Uani 1 1 d . D 1
C204 C 0.4843(9) -0.4126(11) 0.1581(10) 0.073(4) Uani 0.5 1 d P E 2

loop_
_atom_site_aniso_label
_atom_site_aniso_U_11
_atom_site_aniso_U_22
_atom_site_aniso_U_33
_atom_site_aniso_U_23
_atom_site_aniso_U_13
_atom_site_aniso_U_12
Fe 0.0153(2) 0.0130(2) 0.0126(2) 0.00519(16) 0.00588(15) 0.00450(15)
Br1 0.01746(17) 0.02862(19) 0.0500(2) 0.01784(17) 0.01657(15) 0.00666(13)
Br2 0.0988(4) 0.0519(3) 0.0333(2) 0.0132(2) 0.0284(3) 0.0510(3)
C1 0.0132(13) 0.0145(13) 0.0105(12) 0.0052(10) 0.0044(10) 0.0046(11)
C2 0.0141(13) 0.0123(13) 0.0124(13) 0.0069(10) 0.0067(10) 0.0040(10)
C3 0.0138(13) 0.0122(13) 0.0117(13) 0.0050(10) 0.0050(10) 0.0029(10)
C4 0.0126(13) 0.0116(12) 0.0115(12) 0.0038(10) 0.0045(10) 0.0014(10)
C5 0.0159(13) 0.0106(12) 0.0125(13) 0.0045(10) 0.0049(10) 0.0032(10)
C6 0.0121(13) 0.0148(13) 0.0178(14) 0.0088(11) 0.0050(11) 0.0043(11)
C7 0.0137(13) 0.0117(13) 0.0155(13) 0.0079(11) 0.0063(11) 0.0045(10)
C8 0.0125(13) 0.0139(13) 0.0128(13) 0.0060(11) 0.0037(10) 0.0032(10)
C9 0.0146(13) 0.0119(13) 0.0155(13) 0.0059(11) 0.0062(11) 0.0026(11)
C10 0.0159(13) 0.0121(13) 0.0170(14) 0.0080(11) 0.0058(11) 0.0040(11)
C11 0.0111(12) 0.0167(14) 0.0180(14) 0.0081(11) 0.0063(11) 0.0012(11)
C12 0.0145(13) 0.0171(14) 0.0153(13) 0.0085(11) 0.0087(11) 0.0017(11)
C13 0.0178(14) 0.0119(13) 0.0136(13) 0.0082(11) 0.0072(11) 0.0064(11)
C14 0.0151(13) 0.0131(13) 0.0129(13) 0.0076(11) 0.0030(10) 0.0043(11)
C15 0.0093(12) 0.0172(14) 0.0130(13) 0.0066(11) 0.0026(10) 0.0037(10)
C16 0.0108(12) 0.0151(13) 0.0163(14) 0.0054(11) 0.0057(10) 0.0019(10)
C17 0.0173(13) 0.0102(12) 0.0145(13) 0.0051(11) 0.0054(11) -0.0026(11)
C18 0.0188(14) 0.0102(12) 0.0157(13) 0.0071(11) 0.0061(11) 0.0013(11)
C19 0.0136(13) 0.0144(13) 0.0186(14) 0.0092(11) 0.0046(11) 0.0059(11)
C20 0.0138(13) 0.0177(14) 0.0178(14) 0.0101(12) 0.0058(11) 0.0081(11)
C21 0.0094(12) 0.0205(15) 0.0221(15) 0.0123(12) 0.0038(11) 0.0022(11)
C22 0.0175(14) 0.0139(13) 0.0187(14) 0.0089(11) 0.0076(11) 0.0010(11)
C23 0.0195(14) 0.0127(13) 0.0200(15) 0.0105(12) 0.0081(12) 0.0031(11)
C24 0.0132(13) 0.0144(13) 0.0169(14) 0.0089(11) 0.0050(11) 0.0056(11)
C25 0.0123(13) 0.0155(14) 0.0177(14) 0.0074(11) 0.0054(11) 0.0064(11)
C26 0.0139(13) 0.0174(14) 0.0172(14) 0.0084(11) 0.0075(11) 0.0017(11)
C27 0.0155(13) 0.0148(13) 0.0177(14) 0.0082(11) 0.0071(11) 0.0006(11)
C28 0.0226(15) 0.0143(13) 0.0186(14) 0.0131(12) 0.0069(12) 0.0051(11)
C29 0.0192(14) 0.0171(14) 0.0180(14) 0.0126(12) 0.0049(11) 0.0068(12)
C30 0.0107(13) 0.0218(15) 0.0207(15) 0.0111(12) 0.0034(11) 0.0059(11)
C31 0.0134(13) 0.0210(15) 0.0218(15) 0.0091(12) 0.0041(11) 0.0006(12)
C32 0.0160(14) 0.0143(14) 0.0217(15) 0.0082(12) 0.0050(12) -0.0022(11)
C33 0.0208(14) 0.0108(13) 0.0180(14) 0.0075(11) 0.0060(12) 0.0032(11)
C34 0.0182(14) 0.0130(13) 0.0196(15) 0.0080(11) 0.0074(11) 0.0074(11)
C35 0.0135(13) 0.0164(14) 0.0179(14) 0.0053(12) 0.0076(11) 0.0065(11)
C36 0.0147(13) 0.0214(15) 0.0166(14) 0.0083(12) 0.0094(11) 0.0052(11)
C37 0.0220(15) 0.0157(14) 0.0160(14) 0.0084(11) 0.0096(12) 0.0010(12)
C38 0.0233(15) 0.0181(14) 0.0153(14) 0.0123(12) 0.0063(12) 0.0034(12)
C39 0.0178(14) 0.0203(15) 0.0183(14) 0.0124(12) 0.0018(11) 0.0067(12)
C40 0.0134(13) 0.0213(15) 0.0176(14) 0.0093(12) -0.0007(11) 0.0033(11)
C41 0.0154(14) 0.0207(15) 0.0164(14) 0.0055(12) -0.0013(11) -0.0024(12)
C42 0.0206(15) 0.0117(13) 0.0189(15) 0.0033(11) 0.0035(12) -0.0041(11)
C43 0.0236(15) 0.0102(13) 0.0178(14) 0.0026(11) 0.0064(12) -0.0008(11)
C44 0.0201(14) 0.0121(13) 0.0182(14) 0.0040(11) 0.0079(12) 0.0057(11)
C45 0.0199(14) 0.0178(14) 0.0163(14) 0.0052(12) 0.0088(12) 0.0081(12)
C46 0.0181(14) 0.0204(15) 0.0158(14) 0.0056(12) 0.0100(11) 0.0035(12)
C47 0.0237(15) 0.0196(15) 0.0137(13) 0.0082(12) 0.0101(12) 0.0034(12)
C48 0.0256(16) 0.0226(15) 0.0120(13) 0.0104(12) 0.0054(12) 0.0044(13)
C49 0.0223(15) 0.0250(16) 0.0132(14) 0.0116(12) 0.0023(11) 0.0055(13)
C50 0.0146(14) 0.0247(16) 0.0136(14) 0.0059(12) -0.0022(11) 0.0011(12)
C51 0.0197(15) 0.0172(14) 0.0152(14) 0.0024(12) -0.0005(11) -0.0045(12)
C52 0.0234(15) 0.0107(13) 0.0186(15) 0.0016(11) 0.0081(12) 0.0028(11)
C53 0.0222(15) 0.0174(14) 0.0145(14) 0.0038(11) 0.0100(12) 0.0057(12)
C54 0.0254(16) 0.0237(16) 0.0113(13) 0.0091(12) 0.0067(12) 0.0037(13)
C55 0.0217(15) 0.0239(16) 0.0127(14) 0.0089(12) 0.0000(11) 0.0007(13)
C56 0.0240(16) 0.0149(14) 0.0133(14) 0.0008(11) 0.0003(12) -0.0004(12)
C57 0.0249(16) 0.0146(14) 0.0129(14) -0.0005(11) 0.0052(12) 0.0020(12)
C58 0.0265(16) 0.0177(14) 0.0128(14) 0.0027(11) 0.0091(12) 0.0037(12)
C59 0.0276(16) 0.0223(15) 0.0096(13) 0.0054(12) 0.0075(12) 0.0048(13)
C60 0.0249(16) 0.0237(16) 0.0101(13) 0.0042(12) 0.0011(12) -0.0008(13)
C61 0.0170(14) 0.0207(15) 0.0248(16) 0.0133(13) 0.0106(12) 0.0093(12)
C62 0.0093(12) 0.0171(13) 0.0135(13) 0.0086(11) 0.0068(10) 0.0031(10)
C63 0.0316(18) 0.0271(18) 0.0284(18) 0.0121(14) 0.0171(15) 0.0148(15)
C64 0.054(3) 0.031(2) 0.033(2) 0.0116(16) 0.0201(19) 0.0234(19)
C65 0.0158(13) 0.0136(13) 0.0145(13) 0.0065(11) 0.0062(11) 0.0016(11)
C66 0.0183(14) 0.0214(15) 0.0182(14) 0.0107(12) 0.0087(12) 0.0055(12)
C67 0.0205(15) 0.0220(15) 0.0192(15) 0.0077(12) 0.0104(12) 0.0015(12)
C68 0.0231(15) 0.0190(15) 0.0120(13) 0.0044(11) 0.0044(11) -0.0049(12)
C69 0.0282(17) 0.0241(16) 0.0192(15) 0.0141(13) 0.0077(13) 0.0050(13)
C70 0.0239(15) 0.0208(15) 0.0210(15) 0.0133(13) 0.0106(12) 0.0093(12)
C71 0.0321(18) 0.0305(18) 0.0132(14) 0.0090(13) 0.0084(13) -0.0028(14)
C72 0.044(2) 0.049(2) 0.0241(18) 0.0145(17) 0.0209(17) 0.0056(19)
C73 0.060(3) 0.034(2) 0.0215(18) 0.0145(16) 0.0151(17) -0.0047(19)
C74 0.0167(14) 0.0130(13) 0.0143(13) 0.0067(11) 0.0038(11) 0.0055(11)
C75 0.0187(14) 0.0248(16) 0.0186(15) 0.0097(12) 0.0071(12) 0.0088(12)
C76 0.0293(17) 0.0283(17) 0.0156(15) 0.0107(13) 0.0085(13) 0.0120(14)
C77 0.0245(16) 0.0168(15) 0.0170(15) 0.0048(12) 0.0013(12) 0.0054(12)
C78 0.0171(14) 0.0239(16) 0.0201(15) 0.0075(13) 0.0026(12) 0.0044(12)
C79 0.0189(14) 0.0182(14) 0.0159(14) 0.0052(12) 0.0060(11) 0.0051(12)
C80 0.0294(18) 0.0269(18) 0.0179(16) 0.0066(14) -0.0010(13) 0.0068(14)
C81 0.060(3) 0.036(2) 0.030(2) 0.0011(18) -0.011(2) 0.009(2)
C82 0.040(2) 0.061(3) 0.032(2) 0.018(2) -0.0004(18) 0.023(2)
C83 0.0142(13) 0.0141(13) 0.0153(14) 0.0037(11) 0.0063(11) 0.0004(11)
C84 0.0203(15) 0.0171(14) 0.0216(15) 0.0078(12) 0.0071(12) 0.0028(12)
C85 0.0224(16) 0.0236(16) 0.0179(15) 0.0057(13) 0.0027(12) -0.0026(13)
C86 0.0241(16) 0.0219(16) 0.0240(16) 0.0048(13) 0.0092(13) -0.0022(13)
C87 0.0295(17) 0.0179(15) 0.0254(17) 0.0070(13) 0.0095(14) -0.0050(13)
C88 0.0234(16) 0.0189(15) 0.0229(16) 0.0086(13) 0.0100(13) 0.0007(12)
C89 0.039(2) 0.0258(18) 0.0273(19) 0.0032(15) 0.0055(16) -0.0134(16)
C90 0.028(2) 0.043(2) 0.040(2) -0.0057(19) 0.0034(17) -0.0114(18)
C91 0.056(3) 0.034(2) 0.041(3) -0.0064(19) 0.002(2) 0.007(2)
C92 0.0243(15) 0.0141(14) 0.0211(15) 0.0103(12) 0.0128(12) 0.0075(12)
C93 0.0291(17) 0.0161(15) 0.0232(16) 0.0093(13) 0.0111(13) 0.0051(13)
C94 0.042(2) 0.0171(16) 0.0279(18) 0.0050(14) 0.0168(16) 0.0014(15)
C95 0.052(2) 0.0190(16) 0.036(2) 0.0156(15) 0.0258(18) 0.0148(16)
C96 0.040(2) 0.0232(17) 0.0319(19) 0.0151(15) 0.0146(16) 0.0170(15)
C97 0.0291(18) 0.0215(16) 0.0284(17) 0.0125(14) 0.0100(14) 0.0107(14)
C98 0.058(3) 0.0219(18) 0.042(2) 0.0098(17) 0.016(2) 0.0131(18)
C99 0.079(4) 0.023(2) 0.066(3) 0.017(2) 0.017(3) 0.000(2)
C100 0.050(3) 0.0256(19) 0.035(2) 0.0004(16) 0.0049(19) 0.0140(18)
C101 0.0243(16) 0.0271(17) 0.0169(15) 0.0040(13) 0.0110(12) 0.0066(13)
C102 0.0313(17) 0.0252(16) 0.0123(14) 0.0064(12) 0.0089(12) 0.0067(14)
C103 0.0247(16) 0.0240(16) 0.0134(14) 0.0025(12) 0.0028(12) 0.0061(13)
C104 0.0265(17) 0.0156(14) 0.0191(15) -0.0001(12) 0.0061(13) 0.0001(12)
C105 0.0297(17) 0.0185(15) 0.0197(15) 0.0029(12) 0.0098(13) 0.0108(13)
C201 0.062(3) 0.050(3) 0.053(3) 0.020(2) 0.016(3) 0.010(2)
C202 0.031(2) 0.049(2) 0.060(3) 0.033(2) 0.029(2) 0.0188(18)
C203 0.037(4) 0.026(4) 0.044(5) 0.010(3) 0.024(4) 0.011(3)
Cl1 0.0546(8) 0.0423(7) 0.0778(10) -0.0056(6) 0.0192(7) -0.0018(6)
Cl2 0.0541(7) 0.0515(7) 0.0606(8) 0.0108(6) 0.0178(6) -0.0116(6)
Cl3 0.0665(10) 0.0510(8) 0.1144(14) 0.0056(9) 0.0328(10) 0.0190(7)
Cl4 0.0414(6) 0.0605(8) 0.1210(13) 0.0645(9) 0.0409(7) 0.0199(6)
Cl5 0.0415(6) 0.0508(7) 0.0696(8) 0.0247(6) 0.0208(6) 0.0166(5)
Cl6 0.0740(9) 0.0610(8) 0.0532(7) 0.0299(6) 0.0288(7) 0.0087(7)
Cl7 0.0801(12) 0.165(2) 0.0809(12) 0.0550(14) 0.0246(10) -0.0341(14)
Cl8 0.0651(9) 0.0935(12) 0.1262(16) 0.0690(12) 0.0469(10) 0.0428(9)
Cl9 0.0462(7) 0.1298(15) 0.0511(8) 0.0249(9) 0.0197(6) 0.0158(8)
C204 0.059(7) 0.098(11) 0.073(8) 0.045(8) 0.018(6) 0.005(7)

loop_
_atom_type_symbol
_atom_type_description
_atom_type_scat_dispersion_real
_atom_type_scat_dispersion_imag
_atom_type_scat_source
C C 0.0033 0.0016 'International Tables Vol C Tables 4.2.6.8 and 6.1.1.4'
H H 0 0 'International Tables Vol C Tables 4.2.6.8 and 6.1.1.4'
Cl Cl 0.1484 0.1585 'International Tables Vol C Tables 4.2.6.8 and 6.1.1.4'
Fe Fe 0.3463 0.8444 'International Tables Vol C Tables 4.2.6.8 and 6.1.1.4'
Br Br -0.2901 2.4595 'International Tables Vol C Tables 4.2.6.8 and 6.1.1.4'

loop_
_geom_angle_atom_site_label_1
_geom_angle_atom_site_label_2
_geom_angle_atom_site_label_3
_geom_angle
C102 Fe C101 40.58(14)
C102 Fe C105 68.16(14)
C101 Fe C105 40.42(14)
C102 Fe C104 68.03(14)
C101 Fe C104 68.03(14)
C105 Fe C104 40.58(14)
C102 Fe C103 40.40(14)
C101 Fe C103 68.03(14)
C105 Fe C103 68.12(13)
C104 Fe C103 40.41(13)
C102 Fe C2 107.37(13)
C101 Fe C2 117.01(13)
C105 Fe C2 150.53(13)
C104 Fe C2 167.00(13)
C103 Fe C2 128.38(12)
C102 Fe C3 116.28(13)
C101 Fe C3 149.55(13)
C105 Fe C3 168.29(13)
C104 Fe C3 129.31(13)
C103 Fe C3 107.67(12)
C2 Fe C3 40.57(11)
C102 Fe C1 129.49(13)
C101 Fe C1 109.38(13)
C105 Fe C1 118.79(13)
C104 Fe C1 151.72(13)
C103 Fe C1 167.03(13)
C2 Fe C1 40.35(11)
C3 Fe C1 67.70(11)
C102 Fe C5 168.02(13)
C101 Fe C5 130.65(13)
C105 Fe C5 110.27(13)
C104 Fe C5 119.10(13)
C103 Fe C5 151.12(13)
C2 Fe C5 67.78(11)
C3 Fe C5 67.76(11)
C1 Fe C5 39.92(11)
C102 Fe C4 149.65(13)
C101 Fe C4 169.05(13)
C105 Fe C4 131.04(13)
C104 Fe C4 109.73(13)
C103 Fe C4 117.76(13)
C2 Fe C4 67.66(11)
C3 Fe C4 40.14(11)
C1 Fe C4 67.16(11)
C5 Fe C4 40.14(11)
C5 C1 C2 108.9(2)
C5 C1 C6 124.0(2)
C2 C1 C6 123.5(3)
C5 C1 Fe 70.59(16)
C2 C1 Fe 69.64(16)
C6 C1 Fe 143.0(2)
C1 C2 C3 107.5(2)
C1 C2 C7 124.3(3)
C3 C2 C7 124.4(2)
C1 C2 Fe 70.01(16)
C3 C2 Fe 69.84(16)
C7 C2 Fe 142.9(2)
C4 C3 C2 107.9(2)
C4 C3 C8 123.7(2)
C2 C3 C8 124.2(2)
C4 C3 Fe 70.55(16)
C2 C3 Fe 69.59(16)
C8 C3 Fe 143.8(2)
C3 C4 C5 108.3(2)
C3 C4 C9 124.2(3)
C5 C4 C9 123.7(2)
C3 C4 Fe 69.31(16)
C5 C4 Fe 69.92(16)
C9 C4 Fe 144.1(2)
C1 C5 C4 107.5(2)
C1 C5 C10 124.1(3)
C4 C5 C10 124.1(3)
C1 C5 Fe 69.49(16)
C4 C5 Fe 69.94(16)
C10 C5 Fe 144.6(2)
C1 C6 C20 106.5(2)
C1 C6 C11 106.5(2)
C20 C6 C11 100.3(2)
C1 C6 C61 112.3(2)
C20 C6 C61 113.5(2)
C11 C6 C61 116.6(2)
C2 C7 C65 117.1(2)
C2 C7 C12 105.9(2)
C65 C7 C12 111.5(2)
C2 C7 C13 105.9(2)
C65 C7 C13 114.3(2)
C12 C7 C13 100.4(2)
C3 C8 C74 119.0(2)
C3 C8 C15 106.1(2)
C74 C8 C15 111.5(2)
C3 C8 C14 105.9(2)
C74 C8 C14 112.3(2)
C15 C8 C14 100.1(2)
C4 C9 C83 114.8(2)
C4 C9 C17 106.6(2)
C83 C9 C17 114.1(2)
C4 C9 C16 106.1(2)
C83 C9 C16 113.9(2)
C17 C9 C16 100.0(2)
C5 C10 C92 119.2(3)
C5 C10 C19 106.4(2)
C92 C10 C19 113.2(2)
C5 C10 C18 106.2(2)
C92 C10 C18 110.1(2)
C19 C10 C18 99.8(2)
C12 C11 C21 119.0(3)
C12 C11 C6 124.4(3)
C21 C11 C6 109.6(2)
C11 C12 C22 119.6(3)
C11 C12 C7 125.0(3)
C22 C12 C7 110.0(2)
C14 C13 C23 119.1(3)
C14 C13 C7 125.0(3)
C23 C13 C7 109.3(2)
C13 C14 C24 119.7(3)
C13 C14 C8 124.8(3)
C24 C14 C8 109.1(2)
C16 C15 C25 120.1(3)
C16 C15 C8 124.8(3)
C25 C15 C8 109.9(2)
C15 C16 C26 119.1(3)
C15 C16 C9 124.5(3)
C26 C16 C9 109.9(2)
C18 C17 C27 119.1(3)
C18 C17 C9 124.7(3)
C27 C17 C9 109.9(3)
C17 C18 C28 120.2(3)
C17 C18 C10 124.5(3)
C28 C18 C10 109.3(3)
C20 C19 C29 119.5(3)
C20 C19 C10 124.5(3)
C29 C19 C10 110.1(3)
C19 C20 C30 119.2(3)
C19 C20 C6 124.2(3)
C30 C20 C6 110.1(3)
C31 C21 C11 121.9(3)
C31 C21 C30 119.7(3)
C11 C21 C30 108.5(3)
C32 C22 C12 121.6(3)
C32 C22 C23 120.2(3)
C12 C22 C23 108.4(3)
C33 C23 C13 121.6(3)
C33 C23 C22 119.7(3)
C13 C23 C22 108.6(3)
C34 C24 C14 121.5(3)
C34 C24 C25 119.6(3)
C14 C24 C25 109.0(3)
C35 C25 C15 121.4(3)
C35 C25 C24 120.4(3)
C15 C25 C24 108.5(3)
C36 C26 C16 121.5(3)
C36 C26 C27 119.6(3)
C16 C26 C27 108.5(3)
C37 C27 C17 121.4(3)
C37 C27 C26 120.0(3)
C17 C27 C26 108.5(3)
C38 C28 C18 121.2(3)
C38 C28 C29 119.7(3)
C18 C28 C29 108.9(3)
C39 C29 C19 121.5(3)
C39 C29 C28 120.0(3)
C19 C29 C28 108.6(3)
C40 C30 C20 121.8(3)
C40 C30 C21 119.7(3)
C20 C30 C21 108.7(3)
C21 C31 C32 118.5(3)
C21 C31 C41 120.5(3)
C32 C31 C41 108.3(3)
C22 C32 C31 119.2(3)
C22 C32 C42 120.0(3)
C31 C32 C42 107.9(3)
C23 C33 C34 119.2(3)
C23 C33 C43 120.2(3)
C34 C33 C43 108.1(3)
C24 C34 C33 118.7(3)
C24 C34 C44 120.2(3)
C33 C34 C44 108.1(3)
C25 C35 C36 118.8(3)
C25 C35 C45 120.0(3)
C36 C35 C45 108.3(3)
C26 C36 C35 119.0(3)
C26 C36 C46 120.3(3)
C35 C36 C46 107.8(3)
C27 C37 C38 119.3(3)
C27 C37 C47 120.3(3)
C38 C37 C47 107.9(3)
C28 C38 C37 118.6(3)
C28 C38 C48 120.3(3)
C37 C38 C48 108.3(3)
C29 C39 C40 118.9(3)
C29 C39 C49 120.0(3)
C40 C39 C49 108.4(3)
C30 C40 C39 118.9(3)
C30 C40 C50 120.4(3)
C39 C40 C50 108.2(3)
C50 C41 C31 119.9(3)
C50 C41 C51 119.9(3)
C31 C41 C51 108.1(3)
C43 C42 C51 120.3(3)
C43 C42 C32 119.8(3)
C51 C42 C32 107.8(3)
C42 C43 C52 120.0(3)
C42 C43 C33 120.0(3)
C52 C43 C33 107.9(3)
C45 C44 C34 120.0(3)
C45 C44 C52 119.7(3)
C34 C44 C52 108.3(3)
C44 C45 C53 119.9(3)
C44 C45 C35 119.7(3)
C53 C45 C35 108.1(3)
C47 C46 C36 120.2(3)
C47 C46 C53 119.8(3)
C36 C46 C53 108.2(3)
C46 C47 C54 120.1(3)
C46 C47 C37 119.5(3)
C54 C47 C37 108.0(3)
C49 C48 C38 119.8(3)
C49 C48 C54 119.9(3)
C38 C48 C54 108.0(3)
C48 C49 C39 120.2(3)
C48 C49 C55 120.2(3)
C39 C49 C55 107.8(3)
C41 C50 C40 119.8(3)
C41 C50 C55 119.9(3)
C40 C50 C55 107.8(3)
C56 C51 C42 120.1(3)
C56 C51 C41 120.1(3)
C42 C51 C41 107.9(3)
C57 C52 C44 120.3(3)
C57 C52 C43 119.9(3)
C44 C52 C43 107.6(3)
C58 C53 C45 120.4(3)
C58 C53 C46 120.2(3)
C45 C53 C46 107.6(3)
C59 C54 C47 120.1(3)
C59 C54 C48 120.0(3)
C47 C54 C48 107.8(3)
C60 C55 C50 120.2(3)
C60 C55 C49 120.1(3)
C50 C55 C49 107.7(3)
C51 C56 C60 119.6(3)
C51 C56 C57 119.5(3)
C60 C56 C57 108.2(3)
C52 C57 C58 120.1(3)
C52 C57 C56 120.3(3)
C58 C57 C56 107.9(3)
C53 C58 C57 119.7(3)
C53 C58 C59 119.9(3)
C57 C58 C59 108.3(3)
C54 C59 C58 119.9(3)
C54 C59 C60 120.0(3)
C58 C59 C60 107.8(3)
C55 C60 C56 120.2(3)
C55 C60 C59 119.9(3)
C56 C60 C59 107.9(3)
C6 C61 C62 114.0(2)
C6 C61 Br1 110.9(2)
C62 C61 Br1 108.37(19)
C6 C61 H61 107.8
C62 C61 H61 107.8
Br1 C61 H61 107.8
C63 C62 C61 112.9(2)
C63 C62 H62A 109
C61 C62 H62A 109
C63 C62 H62B 109
C61 C62 H62B 109
H62A C62 H62B 107.8
C62 C63 C64 109.0(3)
C62 C63 H63A 109.9
C64 C63 H63A 109.9
C62 C63 H63B 109.9
C64 C63 H63B 109.9
H63A C63 H63B 108.3
C63 C64 Br2 110.4(3)
C63 C64 H64A 109.6
Br2 C64 H64A 109.6
C63 C64 H64B 109.6
Br2 C64 H64B 109.6
H64A C64 H64B 108.1
C66 C65 C70 117.7(3)
C66 C65 C7 120.1(3)
C70 C65 C7 122.2(3)
C67 C66 C65 121.4(3)
C67 C66 H66 119.3
C65 C66 H66 119.3
C66 C67 C68 121.1(3)
C66 C67 H67 119.4
C68 C67 H67 119.4
C69 C68 C67 117.3(3)
C69 C68 C71 120.2(3)
C67 C68 C71 122.5(3)
C70 C69 C68 121.7(3)
C70 C69 H69 119.1
C68 C69 H69 119.1
C69 C70 C65 120.7(3)
C69 C70 H70 119.6
C65 C70 H70 119.6
C68 C71 C72 114.1(3)
C68 C71 C73 109.8(3)
C72 C71 C73 110.0(3)
C68 C71 H71 107.6
C72 C71 H71 107.6
C73 C71 H71 107.6
C71 C72 H72A 109.5
C71 C72 H72B 109.5
H72A C72 H72B 109.5
C71 C72 H72C 109.5
H72A C72 H72C 109.5
H72B C72 H72C 109.5
C71 C73 H73A 109.5
C71 C73 H73B 109.5
H73A C73 H73B 109.5
C71 C73 H73C 109.5
H73A C73 H73C 109.5
H73B C73 H73C 109.5
C79 C74 C75 118.0(3)
C79 C74 C8 120.4(3)
C75 C74 C8 121.5(3)
C76 C75 C74 120.5(3)
C76 C75 H75 119.8
C74 C75 H75 119.8
C75 C76 C77 121.7(3)
C75 C76 H76 119.2
C77 C76 H76 119.2
C78 C77 C76 117.5(3)
C78 C77 C80 122.1(3)
C76 C77 C80 120.4(3)
C77 C78 C79 121.1(3)
C77 C78 H78 119.5
C79 C78 H78 119.5
C74 C79 C78 121.3(3)
C74 C79 H79 119.4
C78 C79 H79 119.4
C81 C80 C77 110.2(3)
C81 C80 C82 110.1(4)
C77 C80 C82 113.9(3)
C81 C80 H80 107.4
C77 C80 H80 107.4
C82 C80 H80 107.4
C80 C81 H81A 109.5
C80 C81 H81B 109.5
H81A C81 H81B 109.5
C80 C81 H81C 109.5
H81A C81 H81C 109.5
H81B C81 H81C 109.5
C80 C82 H82A 109.5
C80 C82 H82B 109.5
H82A C82 H82B 109.5
C80 C82 H82C 109.5
H82A C82 H82C 109.5
H82B C82 H82C 109.5
C88 C83 C84 118.5(3)
C88 C83 C9 121.6(3)
C84 C83 C9 119.8(3)
C85 C84 C83 120.7(3)
C85 C84 H84 119.7
C83 C84 H84 119.7
C84 C85 C86 121.2(3)
C84 C85 H85 119.4
C86 C85 H85 119.4
C87 C86 C85 117.1(3)
C87 C86 C89 119.7(3)
C85 C86 C89 123.1(3)
C88 C87 C86 121.9(3)
C88 C87 H87 119.1
C86 C87 H87 119.1
C87 C88 C83 120.5(3)
C87 C88 H88 119.8
C83 C88 H88 119.8
C86 C89 C91 109.6(3)
C86 C89 C90 113.9(3)
C91 C89 C90 110.5(4)
C86 C89 H89 107.6
C91 C89 H89 107.6
C90 C89 H89 107.6
C89 C90 H90A 109.5
C89 C90 H90B 109.5
H90A C90 H90B 109.5
C89 C90 H90C 109.5
H90A C90 H90C 109.5
H90B C90 H90C 109.5
C89 C91 H91A 109.5
C89 C91 H91B 109.5
H91A C91 H91B 109.5
C89 C91 H91C 109.5
H91A C91 H91C 109.5
H91B C91 H91C 109.5
C93 C92 C97 118.6(3)
C93 C92 C10 120.5(3)
C97 C92 C10 120.7(3)
C94 C93 C92 119.9(3)
C94 C93 H93 120
C92 C93 H93 120
C93 C94 C95 121.2(4)
C93 C94 H94 119.4
C95 C94 H94 119.4
C96 C95 C94 118.2(3)
C96 C95 C98 118.9(4)
C94 C95 C98 122.8(4)
C95 C96 C97 121.5(3)
C95 C96 H96 119.2
C97 C96 H96 119.2
C96 C97 C92 120.5(3)
C96 C97 H97 119.8
C92 C97 H97 119.8
C99 C98 C95 111.0(4)
C99 C98 C100 113.9(4)
C95 C98 C100 111.0(4)
C99 C98 H98 106.8
C95 C98 H98 106.8
C100 C98 H98 106.8
C98 C99 H99A 109.5
C98 C99 H99B 109.5
H99A C99 H99B 109.5
C98 C99 H99C 109.5
H99A C99 H99C 109.5
H99B C99 H99C 109.5
C98 C100 H10A 109.5
C98 C100 H10B 109.5
H10A C100 H10B 109.5
C98 C100 H10C 109.5
H10A C100 H10C 109.5
H10B C100 H10C 109.5
C105 C101 C102 108.1(3)
C105 C101 Fe 69.91(19)
C102 C101 Fe 69.65(18)
C105 C101 H101 125.9
C102 C101 H101 125.9
Fe C101 H101 126.1
C103 C102 C101 108.1(3)
C103 C102 Fe 70.15(18)
C101 C102 Fe 69.77(18)
C103 C102 H102 126
C101 C102 H102 126
Fe C102 H102 125.7
C102 C103 C104 108.0(3)
C102 C103 Fe 69.45(18)
C104 C103 Fe 69.78(18)
C102 C103 H103 126
C104 C103 H103 126
Fe C103 H103 126.3
C103 C104 C105 107.9(3)
C103 C104 Fe 69.81(18)
C105 C104 Fe 69.55(18)
C103 C104 H104 126
C105 C104 H104 126
Fe C104 H104 126.2
C101 C105 C104 107.9(3)
C101 C105 Fe 69.68(19)
C104 C105 Fe 69.87(18)
C101 C105 H105 126.1
C104 C105 H105 126.1
Fe C105 H105 126
Cl3 C201 Cl1 111.6(3)
Cl3 C201 Cl2 111.4(3)
Cl1 C201 Cl2 108.9(3)
Cl3 C201 H201 108.3
Cl1 C201 H201 108.3
Cl2 C201 H201 108.3
Cl4 C202 Cl5 111.4(2)
Cl4 C202 Cl6 110.8(3)
Cl5 C202 Cl6 110.5(2)
Cl4 C202 H202 108
Cl5 C202 H202 108
Cl6 C202 H202 108
Cl8 C203 Cl7 112.5(5)
Cl8 C203 Cl9 113.7(4)
Cl7 C203 Cl9 105.2(4)
Cl8 C203 H203 108.4
Cl7 C203 H203 108.4
Cl9 C203 H203 108.4

loop_
_geom_bond_atom_site_label_1
_geom_bond_atom_site_label_2
_geom_bond_distance
Fe C102 2.054(3)
Fe C101 2.056(3)
Fe C105 2.059(3)
Fe C104 2.063(3)
Fe C103 2.064(3)
Fe C2 2.069(3)
Fe C3 2.072(3)
Fe C1 2.074(3)
Fe C5 2.088(3)
Fe C4 2.088(3)
Br1 C61 1.968(3)
Br2 C64 1.952(4)
C1 C5 1.421(4)
C1 C2 1.429(4)
C1 C6 1.520(4)
C2 C3 1.436(4)
C2 C7 1.521(4)
C3 C4 1.428(4)
C3 C8 1.517(4)
C4 C5 1.433(4)
C4 C9 1.516(4)
C5 C10 1.520(4)
C6 C20 1.542(4)
C6 C11 1.542(4)
C6 C61 1.545(4)
C7 C65 1.532(4)
C7 C12 1.532(4)
C7 C13 1.544(4)
C8 C74 1.535(4)
C8 C15 1.539(4)
C8 C14 1.555(4)
C9 C83 1.536(4)
C9 C17 1.544(4)
C9 C16 1.548(4)
C10 C92 1.533(4)
C10 C19 1.542(4)
C10 C18 1.552(4)
C11 C12 1.375(4)
C11 C21 1.442(4)
C12 C22 1.437(4)
C13 C14 1.377(4)
C13 C23 1.442(4)
C14 C24 1.434(4)
C15 C16 1.368(4)
C15 C25 1.433(4)
C16 C26 1.439(4)
C17 C18 1.366(4)
C17 C27 1.440(4)
C18 C28 1.435(4)
C19 C20 1.383(4)
C19 C29 1.431(4)
C20 C30 1.430(4)
C21 C31 1.391(5)
C21 C30 1.451(4)
C22 C32 1.387(4)
C22 C23 1.451(4)
C23 C33 1.391(4)
C24 C34 1.397(4)
C24 C25 1.449(4)
C25 C35 1.391(4)
C26 C36 1.391(4)
C26 C27 1.454(4)
C27 C37 1.391(4)
C28 C38 1.396(4)
C28 C29 1.446(4)
C29 C39 1.398(5)
C30 C40 1.394(4)
C31 C32 1.444(4)
C31 C41 1.447(4)
C32 C42 1.459(4)
C33 C34 1.440(4)
C33 C43 1.454(4)
C34 C44 1.448(4)
C35 C36 1.439(4)
C35 C45 1.452(4)
C36 C46 1.451(4)
C37 C38 1.439(4)
C37 C47 1.455(4)
C38 C48 1.448(5)
C39 C40 1.435(5)
C39 C49 1.447(5)
C40 C50 1.449(5)
C41 C50 1.389(5)
C41 C51 1.452(5)
C42 C43 1.385(5)
C42 C51 1.451(4)
C43 C52 1.453(4)
C44 C45 1.397(4)
C44 C52 1.448(4)
C45 C53 1.447(4)
C46 C47 1.390(4)
C46 C53 1.453(4)
C47 C54 1.447(5)
C48 C49 1.392(5)
C48 C54 1.451(5)
C49 C55 1.453(5)
C50 C55 1.453(5)
C51 C56 1.400(5)
C52 C57 1.394(5)
C53 C58 1.394(5)
C54 C59 1.399(5)
C55 C60 1.390(5)
C56 C60 1.447(5)
C56 C57 1.449(5)
C57 C58 1.447(5)
C58 C59 1.448(5)
C59 C60 1.454(5)
C61 C62 1.581(4)
C61 H61 0.98
C62 C63 1.489(4)
C62 H62A 0.97
C62 H62B 0.97
C63 C64 1.509(5)
C63 H63A 0.97
C63 H63B 0.97
C64 H64A 0.97
C64 H64B 0.97
C65 C66 1.392(4)
C65 C70 1.396(4)
C66 C67 1.389(4)
C66 H66 0.93
C67 C68 1.397(5)
C67 H67 0.93
C68 C69 1.393(5)
C68 C71 1.525(4)
C69 C70 1.391(4)
C69 H69 0.93
C70 H70 0.93
C71 C72 1.526(6)
C71 C73 1.532(5)
C71 H71 0.98
C72 H72A 0.96
C72 H72B 0.96
C72 H72C 0.96
C73 H73A 0.96
C73 H73B 0.96
C73 H73C 0.96
C74 C79 1.388(4)
C74 C75 1.394(4)
C75 C76 1.391(4)
C75 H75 0.93
C76 C77 1.396(5)
C76 H76 0.93
C77 C78 1.386(5)
C77 C80 1.524(4)
C78 C79 1.397(4)
C78 H78 0.93
C79 H79 0.93
C80 C81 1.515(6)
C80 C82 1.527(6)
C80 H80 0.98
C81 H81A 0.96
C81 H81B 0.96
C81 H81C 0.96
C82 H82A 0.96
C82 H82B 0.96
C82 H82C 0.96
C83 C88 1.390(4)
C83 C84 1.395(4)
C84 C85 1.389(5)
C84 H84 0.93
C85 C86 1.404(5)
C85 H85 0.93
C86 C87 1.393(5)
C86 C89 1.518(5)
C87 C88 1.388(5)
C87 H87 0.93
C88 H88 0.93
C89 C91 1.526(7)
C89 C90 1.526(6)
C89 H89 0.98
C90 H90A 0.96
C90 H90B 0.96
C90 H90C 0.96
C91 H91A 0.96
C91 H91B 0.96
C91 H91C 0.96
C92 C93 1.399(5)
C92 C97 1.400(5)
C93 C94 1.390(5)
C93 H93 0.93
C94 C95 1.407(6)
C94 H94 0.93
C95 C96 1.371(6)
C95 C98 1.527(5)
C96 C97 1.389(5)
C96 H96 0.93
C97 H97 0.93
C98 C99 1.513(7)
C98 C100 1.543(6)
C98 H98 0.98
C99 H99A 0.96
C99 H99B 0.96
C99 H99C 0.96
C100 H10A 0.96
C100 H10B 0.96
C100 H10C 0.96
C101 C105 1.422(5)
C101 C102 1.425(5)
C101 H101 0.93
C102 C103 1.422(5)
C102 H102 0.93
C103 C104 1.426(5)
C103 H103 0.93
C104 C105 1.430(5)
C104 H104 0.93
C105 H105 0.93
C201 Cl3 1.724(6)
C201 Cl1 1.732(6)
C201 Cl2 1.802(6)
C201 H201 0.98
C202 Cl4 1.754(5)
C202 Cl5 1.761(5)
C202 Cl6 1.761(5)
C202 H202 0.98
C203 Cl8 1.645(9)
C203 Cl7 1.797(8)
C203 Cl9 1.815(8)
C203 H203 0.98
